data_4084195
loop_
_publ_author_name
'Strehler, Frank'
'Hildebrandt, Alexander'
'Korb, Marcus'
'R\"uffer, Tobias'
'Lang, Heinrich'

_publ_section_title
;
 From Ferrocenecarbonitriles to Ferrocenylimines: Synthesis, Structure,
 and Reaction Chemistry
;
_journal_issue 16
_journal_name_full Organometallics
_journal_page_first 4279
_journal_paper_doi 10.1021/om500597c
_journal_volume 33
_journal_year 2014
_chemical_formula_moiety 'C54 H56 Fe4 N2 Pt'
_chemical_formula_sum 'C54 H56 Fe4 N2 Pt'
_chemical_formula_weight 1151.49
_chemical_name_systematic
;
 ?
;
_space_group_crystal_system triclinic
_space_group_IT_number 2
_space_group_name_Hall '-P 1'
_space_group_name_H-M_alt 'P -1'
_symmetry_space_group_name_Hall '-P 1'
_symmetry_space_group_name_H-M 'P -1'
_atom_sites_solution_hydrogens mixed
_audit_creation_method SHELXL-2013
_cell_angle_alpha 91.905(4)
_cell_angle_beta 99.298(5)
_cell_angle_gamma 108.556(5)
_cell_formula_units_Z 1
_cell_length_a 9.8536(6)
_cell_length_b 10.5344(5)
_cell_length_c 11.0930(6)
_cell_measurement_reflns_used 4974
_cell_measurement_temperature 115
_cell_measurement_theta_max 27.9773
_cell_measurement_theta_min 2.9622
_cell_volume 1072.85(11)
_computing_cell_refinement
;
CrysAlisPro, Oxford Diffraction Ltd.,
Version 1.171.34.44 (release 25-10-2010 CrysAlis171 .NET)
(compiled Oct 25 2010,18:11:34)
;
_computing_data_collection
;
CrysAlisPro, Oxford Diffraction Ltd.,
Version 1.171.34.44 (release 25-10-2010 CrysAlis171 .NET)
(compiled Oct 25 2010,18:11:34)
;
_computing_data_reduction
;
CrysAlisPro, Oxford Diffraction Ltd.,
Version 1.171.34.44 (release 25-10-2010 CrysAlis171 .NET)
(compiled Oct 25 2010,18:11:34)
;
_computing_structure_refinement 'SHELXL-2013 (Sheldrick, 2013)'
_computing_structure_solution 'SHELXS-2013 (Sheldrick, 2013)'
_diffrn_ambient_temperature 115
_diffrn_measured_fraction_theta_full 0.972
_diffrn_measured_fraction_theta_max 0.997
_diffrn_measurement_device_type 'oxford gemini s'
_diffrn_measurement_method '\w scans'
_diffrn_radiation_type MoK\a
_diffrn_radiation_wavelength 0.71073
_diffrn_reflns_av_R_equivalents 0.0418
_diffrn_reflns_av_unetI/netI 0.0556
_diffrn_reflns_Laue_measured_fraction_full 0.972
_diffrn_reflns_Laue_measured_fraction_max 0.997
_diffrn_reflns_limit_h_max 11
_diffrn_reflns_limit_h_min -11
_diffrn_reflns_limit_k_max 12
_diffrn_reflns_limit_k_min -12
_diffrn_reflns_limit_l_max 13
_diffrn_reflns_limit_l_min -13
_diffrn_reflns_number 6868
_diffrn_reflns_point_group_measured_fraction_full 0.972
_diffrn_reflns_point_group_measured_fraction_max 0.997
_diffrn_reflns_theta_full 25.242
_diffrn_reflns_theta_max 25.000
_diffrn_reflns_theta_min 2.968
_exptl_absorpt_coefficient_mu 4.610
_exptl_absorpt_correction_T_max 0.631
_exptl_absorpt_correction_T_min 0.581
_exptl_absorpt_correction_type multi-scan
_exptl_absorpt_process_details
;
CrysAlisPro, Oxford Diffraction Ltd.,
Version 1.171.34.44 (release 25-10-2010 CrysAlis171 .NET)
(compiled Oct 25 2010,18:11:34)
Empirical absorption correction using spherical harmonics,
 implemented in SCALE3 ABSPACK scaling algorithm.
;
_exptl_crystal_colour red
_exptl_crystal_density_diffrn 1.782
_exptl_crystal_description block
_exptl_crystal_F_000 576
_exptl_crystal_size_max 0.3
_exptl_crystal_size_mid 0.1
_exptl_crystal_size_min 0.1
_refine_diff_density_max 0.939
_refine_diff_density_min -0.822
_refine_diff_density_rms 0.121
_refine_ls_extinction_method none
_refine_ls_goodness_of_fit_ref 1.029
_refine_ls_hydrogen_treatment mixed
_refine_ls_matrix_type full
_refine_ls_number_parameters 281
_refine_ls_number_reflns 3768
_refine_ls_number_restraints 0
_refine_ls_restrained_S_all 1.029
_refine_ls_R_factor_all 0.0338
_refine_ls_R_factor_gt 0.0311
_refine_ls_shift/su_max 0.001
_refine_ls_shift/su_mean 0.000
_refine_ls_structure_factor_coef Fsqd
_refine_ls_weighting_details 'w=1/[\s^2^(Fo^2^)+(0.0294P)^2^] where P=(Fo^2^+2Fc^2^)/3'
_refine_ls_weighting_scheme calc
_refine_ls_wR_factor_gt 0.0682
_refine_ls_wR_factor_ref 0.0699
_reflns_Friedel_coverage 0.000
_reflns_number_gt 3539
_reflns_number_total 3768
_reflns_threshold_expression 'I > 2\s(I)'
_cod_data_source_file om500597c_si_002.cif
_cod_data_source_block fs1f2
_cod_depositor_comments 'Adding full bibliography for 4084192--4084196.cif.'
_cod_database_code 4084195
_shelx_space_group_comment
;
The symmetry employed for this shelxl refinement is uniquely defined
by the following loop, which should always be used as a source of
symmetry information in preference to the above space-group names.
They are only intended as comments.
;
_shelxl_version_number 2013-4

loop_
_space_group_symop_operation_xyz
'x, y, z'
'-x, -y, -z'

loop_
_atom_site_label
_atom_site_type_symbol
_atom_site_fract_x
_atom_site_fract_y
_atom_site_fract_z
_atom_site_U_iso_or_equiv
_atom_site_adp_type
_atom_site_occupancy
_atom_site_site_symmetry_order
_atom_site_calc_flag
_atom_site_refinement_flags_posn
_atom_site_refinement_flags_adp
_atom_site_refinement_flags_occupancy
C1 C 0.4132(4) 0.3831(4) 0.6274(4) 0.0158(9) Uani 1 1 d . . .
C2 C 0.3639(5) 0.3173(5) 0.7057(4) 0.0212(10) Uani 1 1 d . . .
C3 C 0.2995(5) 0.2343(4) 0.7950(4) 0.0198(10) Uani 1 1 d . . .
C4 C 0.2212(5) 0.2670(4) 0.8843(4) 0.0200(10) Uani 1 1 d . . .
H4 H 0.2049 0.3483 0.8964 0.024 Uiso 1 1 calc R U .
C5 C 0.1735(5) 0.1519(5) 0.9505(4) 0.0248(10) Uani 1 1 d . . .
H5 H 0.1204 0.1456 1.0135 0.030 Uiso 1 1 calc R U .
C6 C 0.2199(5) 0.0491(5) 0.9047(4) 0.0238(10) Uani 1 1 d . . .
H6 H 0.2022 -0.0364 0.9315 0.029 Uiso 1 1 calc R U .
C7 C 0.2980(5) 0.0993(4) 0.8109(4) 0.0223(10) Uani 1 1 d . . .
H7 H 0.3417 0.0521 0.7663 0.027 Uiso 1 1 calc R U .
C8 C 0.6038(5) 0.3462(5) 1.0026(4) 0.0292(11) Uani 1 1 d . . .
H8 H 0.6460 0.4058 0.9486 0.035 Uiso 1 1 calc R U .
C9 C 0.5277(5) 0.3734(5) 1.0947(4) 0.0274(11) Uani 1 1 d . . .
H9 H 0.5115 0.4540 1.1110 0.033 Uiso 1 1 calc R U .
C10 C 0.4819(5) 0.2578(5) 1.1555(4) 0.0278(11) Uani 1 1 d . . .
H10 H 0.4305 0.2483 1.2198 0.033 Uiso 1 1 calc R U .
C11 C 0.5269(5) 0.1577(5) 1.1027(4) 0.0284(11) Uani 1 1 d . . .
H11 H 0.5096 0.0706 1.1255 0.034 Uiso 1 1 calc R U .
C12 C 0.6030(5) 0.2136(5) 1.0089(4) 0.0297(11) Uani 1 1 d . . .
H12 H 0.6453 0.1696 0.9597 0.036 Uiso 1 1 calc R U .
C13 C 0.7356(5) 0.3745(4) 0.5553(4) 0.0206(10) Uani 1 1 d . . .
C14 C 0.7745(5) 0.4462(5) 0.6827(4) 0.0253(11) Uani 1 1 d . . .
H14A H 0.8240 0.3999 0.7390 0.030 Uiso 1 1 calc R U .
H14B H 0.6868 0.4471 0.7113 0.030 Uiso 1 1 calc R U .
C15 C 0.8741(6) 0.5908(5) 0.6781(5) 0.0350(12) Uani 1 1 d . . .
H15A H 0.9625 0.5884 0.6516 0.042 Uiso 1 1 calc R U .
H15B H 0.8255 0.6342 0.6179 0.042 Uiso 1 1 calc R U .
C16 C 0.9141(6) 0.6732(5) 0.8008(5) 0.0408(14) Uani 1 1 d . . .
H16A H 0.9656 0.7660 0.7899 0.049 Uiso 1 1 calc R U .
H16B H 0.8256 0.6705 0.8297 0.049 Uiso 1 1 calc R U .
C17 C 1.0055(8) 0.6258(6) 0.8947(6) 0.066(2) Uani 1 1 d . . .
H17A H 1.0266 0.6812 0.9703 0.098 Uiso 1 1 calc R U .
H17B H 1.0949 0.6308 0.8680 0.098 Uiso 1 1 calc R U .
H17C H 0.9548 0.5343 0.9071 0.098 Uiso 1 1 calc R U .
C18 C 0.8207(5) 0.2927(4) 0.5229(4) 0.0192(10) Uani 1 1 d . . .
C19 C 0.7822(5) 0.1891(4) 0.4249(4) 0.0202(10) Uani 1 1 d . . .
H19 H 0.6980 0.1633 0.3654 0.024 Uiso 1 1 calc R U .
C20 C 0.8964(5) 0.1324(4) 0.4353(4) 0.0217(10) Uani 1 1 d . . .
H20 H 0.8991 0.0625 0.3832 0.026 Uiso 1 1 calc R U .
C21 C 1.0052(5) 0.1994(4) 0.5375(4) 0.0221(10) Uani 1 1 d . . .
H21 H 1.0912 0.1815 0.5638 0.026 Uiso 1 1 calc R U .
C22 C 0.9599(5) 0.2980(4) 0.5921(4) 0.0214(10) Uani 1 1 d . . .
H22 H 1.0110 0.3565 0.6611 0.026 Uiso 1 1 calc R U .
C23 C 0.6479(6) 0.0672(5) 0.6938(4) 0.0332(12) Uani 1 1 d . . .
H23 H 0.5839 0.1146 0.7003 0.040 Uiso 1 1 calc R U .
C24 C 0.6253(5) -0.0429(5) 0.6052(4) 0.0299(11) Uani 1 1 d . . .
H24 H 0.5435 -0.0793 0.5441 0.036 Uiso 1 1 calc R U .
C25 C 0.7450(5) -0.0861(4) 0.6253(4) 0.0255(11) Uani 1 1 d . . .
H25 H 0.7580 -0.1561 0.5804 0.031 Uiso 1 1 calc R U .
C26 C 0.8457(5) -0.0033(5) 0.7282(4) 0.0273(11) Uani 1 1 d . . .
H26 H 0.9355 -0.0105 0.7618 0.033 Uiso 1 1 calc R U .
C27 C 0.7845(5) 0.0908(5) 0.7695(4) 0.0285(11) Uani 1 1 d . . .
H27 H 0.8268 0.1566 0.8348 0.034 Uiso 1 1 calc R U .
N1 N 0.6310(4) 0.3910(4) 0.4795(3) 0.0176(8) Uani 1 1 d . . .
Fe1 Fe 0.39468(7) 0.21599(6) 0.97110(5) 0.01949(15) Uani 1 1 d . . .
Fe2 Fe 0.80845(7) 0.11349(6) 0.59171(6) 0.01930(15) Uani 1 1 d . . .
Pt1 Pt 0.5000 0.5000 0.5000 0.01638(9) Uani 1 2 d S . P
H1N H 0.620(5) 0.349(4) 0.406(4) 0.023(13) Uiso 1 1 d . . .

loop_
_atom_site_aniso_label
_atom_site_aniso_U_11
_atom_site_aniso_U_22
_atom_site_aniso_U_33
_atom_site_aniso_U_23
_atom_site_aniso_U_13
_atom_site_aniso_U_12
C1 0.015(2) 0.020(2) 0.013(2) -0.0020(19) -0.0014(17) 0.0097(19)
C2 0.015(2) 0.027(2) 0.018(2) -0.007(2) -0.0032(18) 0.006(2)
C3 0.016(2) 0.023(2) 0.017(2) -0.001(2) -0.0019(17) 0.0040(19)
C4 0.017(2) 0.020(2) 0.021(2) -0.0031(19) -0.0002(18) 0.0058(19)
C5 0.022(2) 0.031(3) 0.019(2) 0.001(2) 0.0006(19) 0.006(2)
C6 0.019(2) 0.020(2) 0.025(2) 0.003(2) -0.0038(19) 0.000(2)
C7 0.017(2) 0.023(2) 0.022(2) -0.004(2) -0.0023(18) 0.003(2)
C8 0.015(2) 0.037(3) 0.028(3) 0.006(2) -0.0040(19) 0.002(2)
C9 0.022(3) 0.022(2) 0.032(3) -0.008(2) -0.006(2) 0.006(2)
C10 0.023(3) 0.038(3) 0.018(2) -0.001(2) -0.0019(19) 0.006(2)
C11 0.030(3) 0.023(2) 0.025(3) 0.002(2) -0.010(2) 0.007(2)
C12 0.022(3) 0.034(3) 0.030(3) -0.006(2) -0.003(2) 0.010(2)
C13 0.023(2) 0.016(2) 0.022(2) 0.0009(19) 0.0030(19) 0.006(2)
C14 0.024(3) 0.027(3) 0.026(3) 0.000(2) 0.002(2) 0.013(2)
C15 0.039(3) 0.022(3) 0.038(3) 0.002(2) 0.002(2) 0.005(2)
C16 0.040(3) 0.030(3) 0.045(3) -0.010(3) 0.000(3) 0.007(3)
C17 0.072(5) 0.048(4) 0.054(4) -0.016(3) -0.030(3) 0.011(4)
C18 0.022(2) 0.016(2) 0.021(2) 0.0029(19) 0.0047(19) 0.0077(19)
C19 0.017(2) 0.025(2) 0.017(2) -0.0010(19) 0.0013(17) 0.006(2)
C20 0.021(2) 0.022(2) 0.022(2) -0.002(2) 0.0065(19) 0.007(2)
C21 0.013(2) 0.026(2) 0.029(3) 0.003(2) 0.0050(18) 0.008(2)
C22 0.019(2) 0.022(2) 0.021(2) -0.001(2) -0.0011(18) 0.006(2)
C23 0.031(3) 0.045(3) 0.033(3) 0.015(3) 0.016(2) 0.020(3)
C24 0.025(3) 0.028(3) 0.029(3) 0.004(2) 0.003(2) -0.001(2)
C25 0.032(3) 0.018(2) 0.031(3) 0.006(2) 0.011(2) 0.011(2)
C26 0.024(3) 0.030(3) 0.032(3) 0.015(2) 0.005(2) 0.014(2)
C27 0.030(3) 0.034(3) 0.016(2) 0.004(2) 0.003(2) 0.005(2)
N1 0.018(2) 0.0155(19) 0.018(2) -0.0020(16) 0.0010(15) 0.0044(16)
Fe1 0.0176(3) 0.0197(3) 0.0178(3) 0.0005(3) -0.0008(3) 0.0035(3)
Fe2 0.0162(3) 0.0202(3) 0.0214(3) -0.0003(3) 0.0016(3) 0.0070(3)
Pt1 0.01689(14) 0.01763(14) 0.01670(14) 0.00169(10) 0.00225(9) 0.00892(10)

loop_
_atom_type_symbol
_atom_type_description
_atom_type_scat_dispersion_real
_atom_type_scat_dispersion_imag
_atom_type_scat_source
C C 0.0033 0.0016 'International Tables Vol C Tables 4.2.6.8 and 6.1.1.4'
H H 0.0000 0.0000 'International Tables Vol C Tables 4.2.6.8 and 6.1.1.4'
N N 0.0061 0.0033 'International Tables Vol C Tables 4.2.6.8 and 6.1.1.4'
Fe Fe 0.3463 0.8444 'International Tables Vol C Tables 4.2.6.8 and 6.1.1.4'
Pt Pt -1.7033 8.3905 'International Tables Vol C Tables 4.2.6.8 and 6.1.1.4'

loop_
_geom_angle_atom_site_label_1
_geom_angle_atom_site_label_2
_geom_angle_atom_site_label_3
_geom_angle
_geom_angle_site_symmetry_1
_geom_angle_site_symmetry_3
C2 C1 Pt1 177.9(4) . .
C1 C2 C3 177.3(5) . .
C2 C3 C7 126.0(4) . .
C2 C3 C4 127.7(4) . .
C7 C3 C4 106.3(4) . .
C2 C3 Fe1 128.4(3) . .
C7 C3 Fe1 68.2(2) . .
C4 C3 Fe1 69.0(2) . .
C5 C4 C3 107.6(4) . .
C5 C4 Fe1 68.9(3) . .
C3 C4 Fe1 70.0(2) . .
C5 C4 H4 126.2 . .
C3 C4 H4 126.2 . .
Fe1 C4 H4 126.5 . .
C6 C5 C4 108.9(4) . .
C6 C5 Fe1 70.0(3) . .
C4 C5 Fe1 70.3(3) . .
C6 C5 H5 125.6 . .
C4 C5 H5 125.6 . .
Fe1 C5 H5 125.8 . .
C7 C6 C5 107.8(4) . .
C7 C6 Fe1 69.4(2) . .
C5 C6 Fe1 69.5(3) . .
C7 C6 H6 126.1 . .
C5 C6 H6 126.1 . .
Fe1 C6 H6 126.5 . .
C6 C7 C3 109.4(4) . .
C6 C7 Fe1 70.1(2) . .
C3 C7 Fe1 70.8(2) . .
C6 C7 H7 125.3 . .
C3 C7 H7 125.3 . .
Fe1 C7 H7 125.4 . .
C12 C8 C9 107.4(4) . .
C12 C8 Fe1 69.6(3) . .
C9 C8 Fe1 70.0(3) . .
C12 C8 H8 126.3 . .
C9 C8 H8 126.3 . .
Fe1 C8 H8 125.7 . .
C10 C9 C8 108.1(4) . .
C10 C9 Fe1 70.4(3) . .
C8 C9 Fe1 69.2(3) . .
C10 C9 H9 126.0 . .
C8 C9 H9 126.0 . .
Fe1 C9 H9 126.1 . .
C9 C10 C11 108.3(4) . .
C9 C10 Fe1 70.0(3) . .
C11 C10 Fe1 69.1(2) . .
C9 C10 H10 125.8 . .
C11 C10 H10 125.8 . .
Fe1 C10 H10 126.6 . .
C10 C11 C12 107.8(4) . .
C10 C11 Fe1 70.7(3) . .
C12 C11 Fe1 69.5(3) . .
C10 C11 H11 126.1 . .
C12 C11 H11 126.1 . .
Fe1 C11 H11 125.3 . .
C8 C12 C11 108.4(4) . .
C8 C12 Fe1 70.3(3) . .
C11 C12 Fe1 69.8(3) . .
C8 C12 H12 125.8 . .
C11 C12 H12 125.8 . .
Fe1 C12 H12 125.7 . .
N1 C13 C18 122.8(4) . .
N1 C13 C14 118.5(4) . .
C18 C13 C14 118.7(4) . .
C13 C14 C15 108.7(4) . .
C13 C14 H14A 110.0 . .
C15 C14 H14A 110.0 . .
C13 C14 H14B 110.0 . .
C15 C14 H14B 110.0 . .
H14A C14 H14B 108.3 . .
C16 C15 C14 112.7(4) . .
C16 C15 H15A 109.1 . .
C14 C15 H15A 109.1 . .
C16 C15 H15B 109.1 . .
C14 C15 H15B 109.1 . .
H15A C15 H15B 107.8 . .
C17 C16 C15 113.3(4) . .
C17 C16 H16A 108.9 . .
C15 C16 H16A 108.9 . .
C17 C16 H16B 108.9 . .
C15 C16 H16B 108.9 . .
H16A C16 H16B 107.7 . .
C16 C17 H17A 109.5 . .
C16 C17 H17B 109.5 . .
H17A C17 H17B 109.5 . .
C16 C17 H17C 109.5 . .
H17A C17 H17C 109.5 . .
H17B C17 H17C 109.5 . .
C19 C18 C22 107.3(3) . .
C19 C18 C13 128.1(4) . .
C22 C18 C13 124.4(4) . .
C19 C18 Fe2 70.0(2) . .
C22 C18 Fe2 69.4(2) . .
C13 C18 Fe2 123.0(3) . .
C20 C19 C18 107.4(4) . .
C20 C19 Fe2 69.7(3) . .
C18 C19 Fe2 69.0(2) . .
C20 C19 H19 126.3 . .
C18 C19 H19 126.3 . .
Fe2 C19 H19 126.5 . .
C21 C20 C19 109.1(4) . .
C21 C20 Fe2 70.1(2) . .
C19 C20 Fe2 69.6(2) . .
C21 C20 H20 125.5 . .
C19 C20 H20 125.5 . .
Fe2 C20 H20 126.3 . .
C22 C21 C20 107.9(4) . .
C22 C21 Fe2 69.2(2) . .
C20 C21 Fe2 69.5(2) . .
C22 C21 H21 126.1 . .
C20 C21 H21 126.1 . .
Fe2 C21 H21 126.8 . .
C21 C22 C18 108.4(4) . .
C21 C22 Fe2 70.6(3) . .
C18 C22 Fe2 69.1(2) . .
C21 C22 H22 125.8 . .
C18 C22 H22 125.8 . .
Fe2 C22 H22 126.0 . .
C27 C23 C24 107.7(4) . .
C27 C23 Fe2 69.7(3) . .
C24 C23 Fe2 70.0(3) . .
C27 C23 H23 126.1 . .
C24 C23 H23 126.1 . .
Fe2 C23 H23 125.7 . .
C25 C24 C23 108.8(4) . .
C25 C24 Fe2 70.7(3) . .
C23 C24 Fe2 69.0(3) . .
C25 C24 H24 125.6 . .
C23 C24 H24 125.6 . .
Fe2 C24 H24 126.3 . .
C24 C25 C26 107.6(4) . .
C24 C25 Fe2 70.0(3) . .
C26 C25 Fe2 68.9(3) . .
C24 C25 H25 126.2 . .
C26 C25 H25 126.2 . .
Fe2 C25 H25 126.5 . .
C27 C26 C25 108.1(4) . .
C27 C26 Fe2 69.5(3) . .
C25 C26 Fe2 70.1(3) . .
C27 C26 H26 126.0 . .
C25 C26 H26 126.0 . .
Fe2 C26 H26 126.0 . .
C23 C27 C26 107.8(4) . .
C23 C27 Fe2 69.8(3) . .
C26 C27 Fe2 70.0(3) . .
C23 C27 H27 126.1 . .
C26 C27 H27 126.1 . .
Fe2 C27 H27 125.7 . .
C13 N1 Pt1 130.6(3) . .
C13 N1 H1N 112(3) . .
Pt1 N1 H1N 118(3) . .
C7 Fe1 C12 106.90(18) . .
C7 Fe1 C5 68.10(17) . .
C12 Fe1 C5 159.9(2) . .
C7 Fe1 C11 120.95(18) . .
C12 Fe1 C11 40.66(19) . .
C5 Fe1 C11 123.8(2) . .
C7 Fe1 C6 40.46(17) . .
C12 Fe1 C6 123.22(19) . .
C5 Fe1 C6 40.49(17) . .
C11 Fe1 C6 106.95(19) . .
C7 Fe1 C8 123.67(18) . .
C12 Fe1 C8 40.07(19) . .
C5 Fe1 C8 158.8(2) . .
C11 Fe1 C8 67.9(2) . .
C6 Fe1 C8 159.49(19) . .
C7 Fe1 C4 68.59(17) . .
C12 Fe1 C4 157.4(2) . .
C5 Fe1 C4 40.84(17) . .
C11 Fe1 C4 160.82(19) . .
C6 Fe1 C4 68.62(18) . .
C8 Fe1 C4 122.71(19) . .
C7 Fe1 C9 161.4(2) . .
C12 Fe1 C9 67.77(18) . .
C5 Fe1 C9 123.02(18) . .
C11 Fe1 C9 67.46(19) . .
C6 Fe1 C9 157.44(19) . .
C8 Fe1 C9 40.87(18) . .
C4 Fe1 C9 109.05(18) . .
C7 Fe1 C10 156.8(2) . .
C12 Fe1 C10 67.76(19) . .
C5 Fe1 C10 108.72(18) . .
C11 Fe1 C10 40.26(18) . .
C6 Fe1 C10 122.09(19) . .
C8 Fe1 C10 67.73(19) . .
C4 Fe1 C10 125.07(17) . .
C9 Fe1 C10 39.59(19) . .
C7 Fe1 C3 40.93(17) . .
C12 Fe1 C3 121.08(18) . .
C5 Fe1 C3 68.74(18) . .
C11 Fe1 C3 156.57(18) . .
C6 Fe1 C3 68.77(18) . .
C8 Fe1 C3 107.56(19) . .
C4 Fe1 C3 41.01(16) . .
C9 Fe1 C3 125.18(19) . .
C10 Fe1 C3 161.39(19) . .
C18 Fe2 C27 119.34(18) . .
C18 Fe2 C23 108.38(19) . .
C27 Fe2 C23 40.50(19) . .
C18 Fe2 C22 41.50(17) . .
C27 Fe2 C22 106.08(19) . .
C23 Fe2 C22 125.97(19) . .
C18 Fe2 C26 153.43(19) . .
C27 Fe2 C26 40.54(18) . .
C23 Fe2 C26 67.96(19) . .
C22 Fe2 C26 117.80(19) . .
C18 Fe2 C19 40.95(16) . .
C27 Fe2 C19 155.35(18) . .
C23 Fe2 C19 121.80(19) . .
C22 Fe2 C19 68.95(17) . .
C26 Fe2 C19 163.48(17) . .
C18 Fe2 C20 68.46(17) . .
C27 Fe2 C20 161.67(19) . .
C23 Fe2 C20 156.8(2) . .
C22 Fe2 C20 67.91(17) . .
C26 Fe2 C20 125.44(18) . .
C19 Fe2 C20 40.64(17) . .
C18 Fe2 C24 128.03(19) . .
C27 Fe2 C24 68.32(19) . .
C23 Fe2 C24 41.01(19) . .
C22 Fe2 C24 165.12(18) . .
C26 Fe2 C24 67.6(2) . .
C19 Fe2 C24 110.02(19) . .
C20 Fe2 C24 121.65(18) . .
C18 Fe2 C21 68.80(17) . .
C27 Fe2 C21 124.09(19) . .
C23 Fe2 C21 161.96(19) . .
C22 Fe2 C21 40.23(16) . .
C26 Fe2 C21 106.13(19) . .
C19 Fe2 C21 68.55(18) . .
C20 Fe2 C21 40.34(17) . .
C24 Fe2 C21 154.33(18) . .
C18 Fe2 C25 164.26(19) . .
C27 Fe2 C25 68.56(19) . .
C23 Fe2 C25 67.95(19) . .
C22 Fe2 C25 153.14(19) . .
C26 Fe2 C25 41.01(18) . .
C19 Fe2 C25 126.79(18) . .
C20 Fe2 C25 108.49(18) . .
C24 Fe2 C25 39.33(18) . .
C21 Fe2 C25 119.58(18) . .
N1 Pt1 N1 180.0 2_666 .
N1 Pt1 C1 91.41(15) 2_666 2_666
N1 Pt1 C1 88.59(15) . 2_666
N1 Pt1 C1 88.59(15) 2_666 .
N1 Pt1 C1 91.41(15) . .
C1 Pt1 C1 180.0 2_666 .

loop_
_geom_bond_atom_site_label_1
_geom_bond_atom_site_label_2
_geom_bond_distance
_geom_bond_site_symmetry_2
C1 C2 1.197(6) .
C1 Pt1 2.021(4) .
C2 C3 1.433(6) .
C3 C7 1.435(6) .
C3 C4 1.445(6) .
C3 Fe1 2.070(4) .
C4 C5 1.428(6) .
C4 Fe1 2.056(4) .
C4 H4 0.9300 .
C5 C6 1.412(6) .
C5 Fe1 2.038(5) .
C5 H5 0.9300 .
C6 C7 1.410(6) .
C6 Fe1 2.044(4) .
C6 H6 0.9300 .
C7 Fe1 2.035(4) .
C7 H7 0.9300 .
C8 C12 1.399(7) .
C8 C9 1.433(6) .
C8 Fe1 2.046(5) .
C8 H8 0.9300 .
C9 C10 1.394(7) .
C9 Fe1 2.057(4) .
C9 H9 0.9300 .
C10 C11 1.411(6) .
C10 Fe1 2.061(4) .
C10 H10 0.9300 .
C11 C12 1.416(7) .
C11 Fe1 2.040(5) .
C11 H11 0.9300 .
C12 Fe1 2.036(5) .
C12 H12 0.9300 .
C13 N1 1.282(5) .
C13 C18 1.453(6) .
C13 C14 1.511(6) .
C14 C15 1.535(6) .
C14 H14A 0.9700 .
C14 H14B 0.9700 .
C15 C16 1.515(7) .
C15 H15A 0.9700 .
C15 H15B 0.9700 .
C16 C17 1.470(8) .
C16 H16A 0.9700 .
C16 H16B 0.9700 .
C17 H17A 0.9600 .
C17 H17B 0.9600 .
C17 H17C 0.9600 .
C18 C19 1.429(6) .
C18 C22 1.443(6) .
C18 Fe2 2.036(4) .
C19 C20 1.423(6) .
C19 Fe2 2.049(4) .
C19 H19 0.9300 .
C20 C21 1.416(6) .
C20 Fe2 2.050(4) .
C20 H20 0.9300 .
C21 C22 1.409(6) .
C21 Fe2 2.058(4) .
C21 H21 0.9300 .
C22 Fe2 2.039(4) .
C22 H22 0.9300 .
C23 C27 1.409(7) .
C23 C24 1.432(7) .
C23 Fe2 2.037(5) .
C23 H23 0.9300 .
C24 C25 1.383(6) .
C24 Fe2 2.050(5) .
C24 H24 0.9300 .
C25 C26 1.437(7) .
C25 Fe2 2.060(5) .
C25 H25 0.9300 .
C26 C27 1.413(6) .
C26 Fe2 2.043(5) .
C26 H26 0.9300 .
C27 Fe2 2.036(4) .
C27 H27 0.9300 .
N1 Pt1 2.014(3) .
N1 H1N 0.89(4) .
Pt1 N1 2.014(3) 2_666
Pt1 C1 2.021(4) 2_666

loop_
_geom_torsion_atom_site_label_1
_geom_torsion_atom_site_label_2
_geom_torsion_atom_site_label_3
_geom_torsion_atom_site_label_4
_geom_torsion
C2 C3 C4 C5 178.2(4)
C7 C3 C4 C5 -0.6(5)
Fe1 C3 C4 C5 -58.8(3)
C2 C3 C4 Fe1 -123.0(5)
C7 C3 C4 Fe1 58.3(3)
C3 C4 C5 C6 0.0(5)
Fe1 C4 C5 C6 -59.5(3)
C3 C4 C5 Fe1 59.5(3)
C4 C5 C6 C7 0.6(5)
Fe1 C5 C6 C7 -59.1(3)
C4 C5 C6 Fe1 59.7(3)
C5 C6 C7 C3 -1.0(5)
Fe1 C6 C7 C3 -60.1(3)
C5 C6 C7 Fe1 59.2(3)
C2 C3 C7 C6 -177.8(4)
C4 C3 C7 C6 1.0(5)
Fe1 C3 C7 C6 59.7(3)
C2 C3 C7 Fe1 122.5(4)
C4 C3 C7 Fe1 -58.7(3)
C12 C8 C9 C10 0.1(5)
Fe1 C8 C9 C10 59.8(3)
C12 C8 C9 Fe1 -59.8(3)
C8 C9 C10 C11 -0.5(5)
Fe1 C9 C10 C11 58.6(3)
C8 C9 C10 Fe1 -59.1(3)
C9 C10 C11 C12 0.7(5)
Fe1 C10 C11 C12 59.9(3)
C9 C10 C11 Fe1 -59.2(3)
C9 C8 C12 C11 0.4(5)
Fe1 C8 C12 C11 -59.6(3)
C9 C8 C12 Fe1 60.0(3)
C10 C11 C12 C8 -0.7(5)
Fe1 C11 C12 C8 60.0(3)
C10 C11 C12 Fe1 -60.6(3)
N1 C13 C14 C15 -82.7(5)
C18 C13 C14 C15 95.7(5)
C13 C14 C15 C16 177.5(4)
C14 C15 C16 C17 66.4(6)
N1 C13 C18 C19 -20.7(7)
C14 C13 C18 C19 161.0(4)
N1 C13 C18 C22 163.5(4)
C14 C13 C18 C22 -14.8(7)
N1 C13 C18 Fe2 -110.2(4)
C14 C13 C18 Fe2 71.5(5)
C22 C18 C19 C20 0.2(5)
C13 C18 C19 C20 -176.2(4)
Fe2 C18 C19 C20 -59.4(3)
C22 C18 C19 Fe2 59.6(3)
C13 C18 C19 Fe2 -116.8(5)
C18 C19 C20 C21 -0.2(5)
Fe2 C19 C20 C21 -59.2(3)
C18 C19 C20 Fe2 59.0(3)
C19 C20 C21 C22 0.2(5)
Fe2 C20 C21 C22 -58.7(3)
C19 C20 C21 Fe2 58.9(3)
C20 C21 C22 C18 -0.1(5)
Fe2 C21 C22 C18 -59.0(3)
C20 C21 C22 Fe2 58.9(3)
C19 C18 C22 C21 0.0(5)
C13 C18 C22 C21 176.5(4)
Fe2 C18 C22 C21 59.9(3)
C19 C18 C22 Fe2 -60.0(3)
C13 C18 C22 Fe2 116.5(4)
C27 C23 C24 C25 -0.1(5)
Fe2 C23 C24 C25 59.7(3)
C27 C23 C24 Fe2 -59.8(3)
C23 C24 C25 C26 0.2(5)
Fe2 C24 C25 C26 58.8(3)
C23 C24 C25 Fe2 -58.6(3)
C24 C25 C26 C27 -0.2(5)
Fe2 C25 C26 C27 59.3(3)
C24 C25 C26 Fe2 -59.5(3)
C24 C23 C27 C26 0.0(5)
Fe2 C23 C27 C26 -59.9(3)
C24 C23 C27 Fe2 60.0(3)
C25 C26 C27 C23 0.1(5)
Fe2 C26 C27 C23 59.8(3)
C25 C26 C27 Fe2 -59.7(3)
C18 C13 N1 Pt1 -178.8(3)
C14 C13 N1 Pt1 -0.6(6)
